data_2231076
loop_
_publ_author_name
'Qian, Hui-Fen'
'Huang, Wei'

_publ_section_title
;
 3,3'-Dichlorobiphenyl-4,4'-diaminium sulfate
;
_journal_coeditor_code FF2021
_journal_issue 8
_journal_name_full 'Acta Crystallographica Section E'
_journal_page_first o2059
_journal_paper_doi 10.1107/S1600536811027905
_journal_volume 67
_journal_year 2011
_chemical_formula_iupac 'C12 H12 Cl2 N2 2+, S O4 2-'
_chemical_formula_moiety 'C12 H12 Cl2 N2 2+, O4 S 2-'
_chemical_formula_sum 'C12 H12 Cl2 N2 O4 S'
_chemical_formula_weight 351.20
_chemical_name_systematic
;
3,3'-Dichlorobiphenyl-4,4'-diaminium sulfate
;
_space_group_IT_number 2
_symmetry_cell_setting triclinic
_symmetry_space_group_name_Hall '-P 1'
_symmetry_space_group_name_H-M 'P -1'
_atom_sites_solution_hydrogens geom
_atom_sites_solution_primary direct
_atom_sites_solution_secondary difmap
_audit_creation_method SHELXL-97
_cell_angle_alpha 82.300(2)
_cell_angle_beta 81.309(3)
_cell_angle_gamma 88.765(2)
_cell_formula_units_Z 2
_cell_length_a 6.5475(11)
_cell_length_b 7.9353(13)
_cell_length_c 13.363(2)
_cell_measurement_reflns_used 1332
_cell_measurement_temperature 291(2)
_cell_measurement_theta_max 27.614
_cell_measurement_theta_min 2.840
_cell_volume 680.13(19)
_computing_cell_refinement 'SAINT (Bruker, 2000)'
_computing_data_collection 'SMART (Bruker, 2000)'
_computing_data_reduction 'SAINT (Bruker, 2000)'
_computing_molecular_graphics 'SHELXTL (Sheldrick, 2008)'
_computing_publication_material 'SHELXTL (Sheldrick, 2008)'
_computing_structure_refinement 'SHELXTL (Sheldrick, 2008)'
_computing_structure_solution 'SHELXTL (Sheldrick, 2008)'
_diffrn_ambient_temperature 291(2)
_diffrn_measured_fraction_theta_full 0.989
_diffrn_measured_fraction_theta_max 0.989
_diffrn_measurement_device_type 'Bruker 1K CCD area-detector'
_diffrn_measurement_method '\f and \w'
_diffrn_radiation_monochromator graphite
_diffrn_radiation_source 'fine-focus sealed tube'
_diffrn_radiation_type MoK\a
_diffrn_radiation_wavelength 0.71073
_diffrn_reflns_av_R_equivalents 0.0299
_diffrn_reflns_av_sigmaI/netI 0.0542
_diffrn_reflns_limit_h_max 7
_diffrn_reflns_limit_h_min -7
_diffrn_reflns_limit_k_max 9
_diffrn_reflns_limit_k_min -8
_diffrn_reflns_limit_l_max 15
_diffrn_reflns_limit_l_min -8
_diffrn_reflns_number 3484
_diffrn_reflns_theta_full 25.00
_diffrn_reflns_theta_max 25.00
_diffrn_reflns_theta_min 2.59
_diffrn_standards_decay_% 0
_diffrn_standards_interval_count 0
_diffrn_standards_interval_time 0
_diffrn_standards_number 0
_exptl_absorpt_coefficient_mu 0.648
_exptl_absorpt_correction_T_max 0.9391
_exptl_absorpt_correction_T_min 0.9263
_exptl_absorpt_correction_type multi-scan
_exptl_absorpt_process_details '(SADABS; Bruker, 2000)'
_exptl_crystal_colour colourless
_exptl_crystal_density_diffrn 1.715
_exptl_crystal_density_method 'not measured'
_exptl_crystal_description block
_exptl_crystal_F_000 360
_exptl_crystal_size_max 0.12
_exptl_crystal_size_mid 0.12
_exptl_crystal_size_min 0.10
_refine_diff_density_max 0.253
_refine_diff_density_min -0.379
_refine_ls_extinction_method none
_refine_ls_goodness_of_fit_ref 1.002
_refine_ls_hydrogen_treatment constr
_refine_ls_matrix_type full
_refine_ls_number_parameters 192
_refine_ls_number_reflns 2369
_refine_ls_number_restraints 0
_refine_ls_restrained_S_all 1.002
_refine_ls_R_factor_all 0.0504
_refine_ls_R_factor_gt 0.0355
_refine_ls_shift/su_max 0.000
_refine_ls_shift/su_mean 0.000
_refine_ls_structure_factor_coef Fsqd
_refine_ls_weighting_details 'calc w=1/[\s^2^(Fo^2^)+(0.0394P)^2^] where P=(Fo^2^+2Fc^2^)/3'
_refine_ls_weighting_scheme calc
_refine_ls_wR_factor_gt 0.0819
_refine_ls_wR_factor_ref 0.0907
_reflns_number_gt 1825
_reflns_number_total 2369
_reflns_threshold_expression I>2sigma(I)
_cod_data_source_file ff2021.cif
_cod_data_source_block I
_cod_original_cell_volume 680.12(19)
_cod_database_code 2231076
_cod_database_fobs_code 2231076

loop_
_symmetry_equiv_pos_as_xyz
'x, y, z'
'-x, -y, -z'

loop_
_atom_site_type_symbol
_atom_site_label
_atom_site_fract_x
_atom_site_fract_y
_atom_site_fract_z
_atom_site_U_iso_or_equiv
_atom_site_adp_type
_atom_site_calc_flag
_atom_site_refinement_flags
_atom_site_occupancy
_atom_site_symmetry_multiplicity
C C1 0.7508(4) 0.2990(3) 0.4692(2) 0.0268(6) Uani d . 1 1
C C2 0.5748(4) 0.2423(3) 0.4365(2) 0.0282(6) Uani d . 1 1
H H2 0.4653 0.1965 0.4843 0.034 Uiso calc R 1 1
C C3 0.5626(4) 0.2540(3) 0.3332(2) 0.0264(6) Uani d . 1 1
C C4 0.7242(4) 0.3252(3) 0.2613(2) 0.0236(6) Uani d . 1 1
C C5 0.8970(4) 0.3847(4) 0.2935(2) 0.0290(7) Uani d . 1 1
H H5 1.0043 0.4346 0.2458 0.035 Uiso calc R 1 1
C C6 0.9099(4) 0.3697(4) 0.3965(2) 0.0298(7) Uani d . 1 1
H H6 1.0278 0.4079 0.4174 0.036 Uiso calc R 1 1
C C7 0.7701(4) 0.2740(3) 0.5796(2) 0.0259(6) Uani d . 1 1
C C8 0.9509(4) 0.2014(3) 0.6102(2) 0.0291(7) Uani d . 1 1
H H8 1.0581 0.1721 0.5616 0.035 Uiso calc R 1 1
C C9 0.9706(4) 0.1731(3) 0.7124(2) 0.0252(6) Uani d . 1 1
C C10 0.8127(4) 0.2160(3) 0.7859(2) 0.0230(6) Uani d . 1 1
C C11 0.6338(4) 0.2909(3) 0.7563(2) 0.0273(6) Uani d . 1 1
H H11 0.5279 0.3217 0.8051 0.033 Uiso calc R 1 1
C C12 0.6141(4) 0.3193(3) 0.6538(2) 0.0277(6) Uani d . 1 1
H H12 0.4943 0.3697 0.6342 0.033 Uiso calc R 1 1
Cl Cl1 0.35323(11) 0.16699(10) 0.29449(6) 0.0399(2) Uani d . 1 1
Cl Cl2 1.19670(10) 0.08523(9) 0.74738(6) 0.0351(2) Uani d . 1 1
N N1 0.7263(3) 0.3316(3) 0.15195(16) 0.0266(5) Uani d . 1 1
H H1A 0.7437 0.4386 0.1222 0.040 Uiso calc R 1 1
H H1B 0.6069 0.2923 0.1404 0.040 Uiso calc R 1 1
H H1C 0.8295 0.2678 0.1263 0.040 Uiso calc R 1 1
N N2 0.8311(3) 0.1779(3) 0.89363(16) 0.0267(5) Uani d . 1 1
H H2A 0.8553 0.0673 0.9087 0.040 Uiso calc R 1 1
H H2B 0.7141 0.2058 0.9310 0.040 Uiso calc R 1 1
H H2C 0.9351 0.2373 0.9071 0.040 Uiso calc R 1 1
O O1 0.2424(3) 0.4428(2) 0.08113(15) 0.0381(5) Uani d . 1 1
O O2 0.4527(3) 0.2079(2) 0.02918(15) 0.0335(5) Uani d . 1 1
O O3 0.2129(3) 0.3412(2) -0.07783(14) 0.0306(5) Uani d . 1 1
O O4 0.0875(3) 0.1693(2) 0.07938(15) 0.0311(5) Uani d . 1 1
S S1 0.25232(10) 0.29314(8) 0.02901(5) 0.02355(19) Uani d . 1 1

loop_
_atom_site_aniso_label
_atom_site_aniso_U_11
_atom_site_aniso_U_22
_atom_site_aniso_U_33
_atom_site_aniso_U_12
_atom_site_aniso_U_13
_atom_site_aniso_U_23
C1 0.0310(15) 0.0270(15) 0.0227(15) -0.0027(12) -0.0041(13) -0.0045(12)
C2 0.0283(15) 0.0300(16) 0.0234(15) -0.0024(12) 0.0028(12) 0.0000(13)
C3 0.0234(14) 0.0286(16) 0.0269(16) -0.0015(12) -0.0037(12) -0.0029(13)
C4 0.0298(15) 0.0206(14) 0.0195(14) 0.0013(11) -0.0039(12) 0.0002(11)
C5 0.0284(15) 0.0311(16) 0.0257(16) -0.0100(12) 0.0008(13) -0.0011(13)
C6 0.0311(15) 0.0347(17) 0.0239(15) -0.0073(13) -0.0038(13) -0.0047(13)
C7 0.0301(15) 0.0286(15) 0.0193(15) -0.0046(12) -0.0033(12) -0.0040(12)
C8 0.0264(15) 0.0346(17) 0.0249(16) -0.0005(12) 0.0041(13) -0.0077(13)
C9 0.0232(14) 0.0220(14) 0.0303(16) -0.0028(11) -0.0023(12) -0.0042(12)
C10 0.0261(14) 0.0231(14) 0.0198(14) -0.0046(11) -0.0033(12) -0.0019(12)
C11 0.0249(14) 0.0334(16) 0.0235(15) 0.0029(12) -0.0010(12) -0.0069(13)
C12 0.0270(15) 0.0300(16) 0.0258(16) 0.0030(12) -0.0065(13) -0.0008(13)
Cl1 0.0288(4) 0.0558(5) 0.0356(5) -0.0112(3) -0.0081(3) -0.0029(4)
Cl2 0.0242(4) 0.0399(4) 0.0404(5) 0.0043(3) -0.0044(3) -0.0040(4)
N1 0.0275(12) 0.0301(13) 0.0220(13) -0.0012(10) -0.0030(10) -0.0027(11)
N2 0.0269(12) 0.0304(13) 0.0233(13) 0.0014(10) -0.0039(10) -0.0057(11)
O1 0.0500(13) 0.0323(12) 0.0339(12) -0.0032(10) -0.0032(10) -0.0142(10)
O2 0.0250(10) 0.0389(12) 0.0351(12) 0.0058(9) -0.0044(9) -0.0010(10)
O3 0.0355(11) 0.0356(12) 0.0209(10) 0.0000(9) -0.0091(9) 0.0008(9)
O4 0.0269(10) 0.0288(11) 0.0346(12) -0.0033(8) 0.0008(9) 0.0013(9)
S1 0.0221(4) 0.0265(4) 0.0211(4) -0.0020(3) -0.0017(3) -0.0015(3)

loop_
_atom_type_symbol
_atom_type_description
_atom_type_scat_dispersion_real
_atom_type_scat_dispersion_imag
_atom_type_scat_source
C C 0.0033 0.0016 'International Tables Vol C Tables 4.2.6.8 and 6.1.1.4'
H H 0.0000 0.0000 'International Tables Vol C Tables 4.2.6.8 and 6.1.1.4'
N N 0.0061 0.0033 'International Tables Vol C Tables 4.2.6.8 and 6.1.1.4'
O O 0.0106 0.0060 'International Tables Vol C Tables 4.2.6.8 and 6.1.1.4'
S S 0.1246 0.1234 'International Tables Vol C Tables 4.2.6.8 and 6.1.1.4'
Cl Cl 0.1484 0.1585 'International Tables Vol C Tables 4.2.6.8 and 6.1.1.4'

loop_
_geom_angle_atom_site_label_1
_geom_angle_atom_site_label_2
_geom_angle_atom_site_label_3
_geom_angle
C6 C1 C2 118.6(3)
C6 C1 C7 121.2(2)
C2 C1 C7 120.1(3)
C3 C2 C1 120.3(3)
C3 C2 H2 119.8
C1 C2 H2 119.8
C2 C3 C4 120.2(2)
C2 C3 Cl1 119.3(2)
C4 C3 Cl1 120.3(2)
C5 C4 C3 119.6(2)
C5 C4 N1 117.4(2)
C3 C4 N1 122.8(2)
C6 C5 C4 119.8(3)
C6 C5 H5 120.1
C4 C5 H5 120.1
C5 C6 C1 121.4(3)
C5 C6 H6 119.3
C1 C6 H6 119.3
C12 C7 C8 118.6(2)
C12 C7 C1 122.3(2)
C8 C7 C1 119.1(2)
C9 C8 C7 120.2(2)
C9 C8 H8 119.9
C7 C8 H8 119.9
C8 C9 C10 120.7(2)
C8 C9 Cl2 118.9(2)
C10 C9 Cl2 120.3(2)
C9 C10 C11 119.7(2)
C9 C10 N2 120.2(2)
C11 C10 N2 120.1(2)
C12 C11 C10 119.6(2)
C12 C11 H11 120.2
C10 C11 H11 120.2
C11 C12 C7 121.2(2)
C11 C12 H12 119.4
C7 C12 H12 119.4
C4 N1 H1A 109.5
C4 N1 H1B 109.5
H1A N1 H1B 109.5
C4 N1 H1C 109.5
H1A N1 H1C 109.5
H1B N1 H1C 109.5
C10 N2 H2A 109.5
C10 N2 H2B 109.5
H2A N2 H2B 109.5
C10 N2 H2C 109.5
H2A N2 H2C 109.5
H2B N2 H2C 109.5
O1 S1 O2 111.47(11)
O1 S1 O3 109.96(12)
O2 S1 O3 109.85(11)
O1 S1 O4 110.49(12)
O2 S1 O4 108.41(11)
O3 S1 O4 106.53(11)

loop_
_geom_bond_atom_site_label_1
_geom_bond_atom_site_label_2
_geom_bond_distance
C1 C6 1.385(4)
C1 C2 1.396(4)
C1 C7 1.486(4)
C2 C3 1.386(4)
C2 H2 0.9300
C3 C4 1.391(4)
C3 Cl1 1.725(3)
C4 C5 1.383(4)
C4 N1 1.453(3)
C5 C6 1.381(4)
C5 H5 0.9300
C6 H6 0.9300
C7 C12 1.389(4)
C7 C8 1.398(4)
C8 C9 1.379(4)
C8 H8 0.9300
C9 C10 1.384(4)
C9 Cl2 1.724(3)
C10 C11 1.389(3)
C10 N2 1.454(3)
C11 C12 1.383(4)
C11 H11 0.9300
C12 H12 0.9300
N1 H1A 0.8900
N1 H1B 0.8900
N1 H1C 0.8900
N2 H2A 0.8900
N2 H2B 0.8900
N2 H2C 0.8900
O1 S1 1.4506(19)
O2 S1 1.4636(18)
O3 S1 1.4871(19)
O4 S1 1.4939(19)

loop_
_geom_hbond_atom_site_label_D
_geom_hbond_atom_site_label_H
_geom_hbond_atom_site_label_A
_geom_hbond_site_symmetry_A
_geom_hbond_distance_DH
_geom_hbond_distance_HA
_geom_hbond_distance_DA
_geom_hbond_angle_DHA
N1 H1A O3 2_665 0.89 1.78 2.668(3) 173
N1 H1B O2 . 0.89 2.10 2.874(3) 144
N1 H1C O4 1_655 0.89 1.90 2.775(3) 167
N2 H2A O4 2_656 0.89 1.90 2.781(3) 172
N2 H2B O2 1_556 0.89 1.99 2.865(3) 166
N2 H2C O3 1_656 0.89 2.06 2.938(3) 168

loop_
_cod_related_entry_id
_cod_related_entry_database
_cod_related_entry_code
1 ChemSpider 131508
